data_2215689
loop_
_publ_author_name
'Fernandes, Philippe'
'Johnston, Andrea'
'Leech, Charlotte K.'
'Shankland, Kenneth'
'David, William I. F.'
'Florence, Alastair J.'

_publ_section_title
;
 Hydroflumethiazide dimethyl sulfoxide disolvate
;
_journal_coeditor_code WN2189
_journal_issue 10
_journal_name_full 'Acta Crystallographica Section E'
_journal_page_first o3956
_journal_page_last o3956
_journal_paper_doi 10.1107/S1600536807039931
_journal_volume 63
_journal_year 2007
_chemical_formula_iupac 'C8 H8 F3 N3 O4 S2 , 2C2 H6 O S'
_chemical_formula_moiety 'C8 H8 F3 N3 O4 S2 , 2C2 H6 O S'
_chemical_formula_sum 'C12 H20 F3 N3 O6 S4'
_chemical_formula_weight 487.55
_chemical_name_common 'Hydroflumethiazide dimethylsulfoxide disolvate'
_chemical_name_systematic
;
3,4-dihydro-6-(trifluoromethyl)-2<i>H</i>-1,2,4-benzothiadiazine-7-
sulfonamide 1,1-dioxide dimethyl sulfoxide disolvate
;
_space_group_IT_number 14
_symmetry_cell_setting monoclinic
_symmetry_space_group_name_Hall '-P 2ybc'
_symmetry_space_group_name_H-M 'P 1 21/c 1'
_atom_sites_solution_hydrogens difmap
_atom_sites_solution_primary direct
_atom_sites_solution_secondary direct
_cell_angle_alpha 90.00
_cell_angle_beta 93.540(2)
_cell_angle_gamma 90.00
_cell_formula_units_Z 4
_cell_length_a 5.55700(10)
_cell_length_b 20.8433(4)
_cell_length_c 17.4142(3)
_cell_measurement_reflns_used 8339
_cell_measurement_temperature 150(2)
_cell_measurement_theta_max 28.635
_cell_measurement_theta_min 2.5268
_cell_volume 2013.17(6)
_computing_cell_refinement 'CrysAlis RED (Oxford Diffraction, 2006)'
_computing_data_collection 'CrysAlis CCD (Oxford Diffraction, 2006)'
_computing_data_reduction 'CrysAlis RED'
_computing_molecular_graphics
;
PLATON (Spek, 2003), ORTEP-3 (Farrugia, 1997) and
<i>Cerius^2^</i>
(Accelrys, 2001)
;
_computing_publication_material
;
enCIFer (Allen <i>et al.</i>,  2004) and publCIF (Westrip, 2007)
;
_computing_structure_refinement 'SHELXL97 (Sheldrick, 1997)'
_computing_structure_solution 'SHELXS97 (Sheldrick, 1997)'
_diffrn_ambient_temperature 150(2)
_diffrn_detector_area_resol_mean 15.9745
_diffrn_measured_fraction_theta_full 0.999
_diffrn_measured_fraction_theta_max 0.999
_diffrn_measurement_device_type 'Oxford Diffraction Gemini'
_diffrn_measurement_method '\f and \w'
_diffrn_radiation_monochromator graphite
_diffrn_radiation_source 'Enhance (Mo) X-ray source'
_diffrn_radiation_type MoK\a
_diffrn_radiation_wavelength 0.71073
_diffrn_reflns_av_R_equivalents 0.0394
_diffrn_reflns_av_sigmaI/netI 0.0391
_diffrn_reflns_limit_h_max 6
_diffrn_reflns_limit_h_min -6
_diffrn_reflns_limit_k_max 26
_diffrn_reflns_limit_k_min -25
_diffrn_reflns_limit_l_max 21
_diffrn_reflns_limit_l_min -21
_diffrn_reflns_number 20791
_diffrn_reflns_theta_full 26.37
_diffrn_reflns_theta_max 26.37
_diffrn_reflns_theta_min 2.54
_diffrn_standards_number 0
_exptl_absorpt_coefficient_mu 0.534
_exptl_absorpt_correction_T_max 1.0000
_exptl_absorpt_correction_T_min 0.9168
_exptl_absorpt_correction_type multi-scan
_exptl_absorpt_process_details '(CrysAlis RED; Oxford Diffraction, 2006)'
_exptl_crystal_colour colourless
_exptl_crystal_density_diffrn 1.609
_exptl_crystal_density_method 'not measured'
_exptl_crystal_description needle
_exptl_crystal_F_000 1008
_exptl_crystal_size_max 0.30
_exptl_crystal_size_mid 0.04
_exptl_crystal_size_min 0.04
_refine_diff_density_max 0.636
_refine_diff_density_min -0.349
_refine_ls_extinction_method none
_refine_ls_goodness_of_fit_ref 1.037
_refine_ls_hydrogen_treatment mixed
_refine_ls_matrix_type full
_refine_ls_number_parameters 279
_refine_ls_number_reflns 4097
_refine_ls_number_restraints 3
_refine_ls_restrained_S_all 1.037
_refine_ls_R_factor_all 0.0615
_refine_ls_R_factor_gt 0.0401
_refine_ls_shift/su_max 0.001
_refine_ls_shift/su_mean 0.000
_refine_ls_structure_factor_coef Fsqd
_refine_ls_weighting_details 'calc w = 1/[\s^2^(Fo^2^)+(0.0499P)^2^+0.661P] where P=(Fo^2^+2Fc^2^)/3'
_refine_ls_weighting_scheme calc
_refine_ls_wR_factor_gt 0.0877
_refine_ls_wR_factor_ref 0.0967
_reflns_number_gt 3125
_reflns_number_total 4097
_reflns_threshold_expression I>2\s(I)
_cod_data_source_file wn2189.cif
_cod_data_source_block I
_cod_original_sg_symbol_H-M 'P 21/c'
_cod_database_code 2215689
_cod_database_fobs_code 2215689

loop_
_symmetry_equiv_pos_as_xyz
'x, y, z'
'-x, y+1/2, -z+1/2'
'-x, -y, -z'
'x, -y-1/2, z-1/2'

loop_
_atom_site_type_symbol
_atom_site_label
_atom_site_fract_x
_atom_site_fract_y
_atom_site_fract_z
_atom_site_U_iso_or_equiv
_atom_site_adp_type
_atom_site_calc_flag
_atom_site_refinement_flags
_atom_site_occupancy
_atom_site_disorder_assembly
_atom_site_disorder_group
S S1 -0.01352(11) 0.13727(3) 0.55321(3) 0.01901(15) Uani d . 1 . .
S S2 0.35866(11) 0.10571(3) 0.84249(3) 0.01901(15) Uani d . 1 . .
S S3 0.60374(14) -0.07563(3) 0.67961(4) 0.03297(19) Uani d . 1 . .
F F3 0.8236(3) 0.18575(7) 0.84137(8) 0.0287(4) Uani d . 1 . .
F F2 0.5879(3) 0.26592(7) 0.85879(9) 0.0324(4) Uani d . 1 . .
O O3 0.1426(3) 0.06775(8) 0.83638(10) 0.0239(4) Uani d . 1 . .
F F1 0.8528(3) 0.27104(8) 0.77485(9) 0.0373(4) Uani d . 1 . .
O O4 0.4004(3) 0.14679(8) 0.90741(9) 0.0255(4) Uani d . 1 . .
O O6 0.2205(3) -0.18457(9) 0.94408(11) 0.0285(4) Uani d . 1 . .
O O1 0.0979(3) 0.08578(8) 0.51422(10) 0.0263(4) Uani d . 1 . .
O O2 -0.2453(3) 0.12674(9) 0.58203(10) 0.0260(4) Uani d . 1 . .
O O5 0.4708(4) -0.05271(10) 0.74696(11) 0.0379(5) Uani d . 1 . .
N N1 0.3378(4) 0.24697(11) 0.54436(12) 0.0240(5) Uani d . 1 . .
H H7 0.4192 0.2829 0.5406 0.036 Uiso calc R 1 . .
N N2 -0.0319(4) 0.19850(10) 0.49524(12) 0.0229(5) Uani d D 1 . .
N N3 0.5777(4) 0.05525(11) 0.84224(13) 0.0220(5) Uani d D 1 . .
C C2 0.5116(4) 0.20571(11) 0.74488(14) 0.0186(5) Uani d . 1 . .
C C6 0.3410(4) 0.21632(12) 0.61364(14) 0.0186(5) Uani d . 1 . .
C C3 0.3592(4) 0.15283(11) 0.75733(13) 0.0178(5) Uani d . 1 . .
C C4 0.1986(4) 0.13402(11) 0.69812(13) 0.0180(5) Uani d . 1 . .
H H4 0.0920 0.0994 0.7061 0.027 Uiso calc R 1 . .
C C8 0.6924(5) 0.23187(13) 0.80502(14) 0.0237(6) Uani d . 1 . .
C C7 0.2046(5) 0.22208(13) 0.47697(14) 0.0265(6) Uani d . 1 . .
H H6 0.2971 0.1867 0.4549 0.040 Uiso calc R 1 . .
H H5 0.1848 0.2564 0.4378 0.040 Uiso calc R 1 . .
C C5 0.1887(4) 0.16436(12) 0.62726(13) 0.0178(5) Uani d . 1 . .
C C1 0.4980(4) 0.23682(12) 0.67517(14) 0.0206(5) Uani d . 1 . .
H H1 0.5975 0.2732 0.6684 0.031 Uiso calc R 1 . .
C C9 0.8253(6) -0.01685(16) 0.66462(18) 0.0431(8) Uani d . 1 . .
H H9A 0.9498 -0.0183 0.7070 0.065 Uiso calc R 1 . .
H H9B 0.7502 0.0257 0.6626 0.065 Uiso calc R 1 . .
H H9C 0.8989 -0.0254 0.6159 0.065 Uiso calc R 1 . .
C C10 0.4173(6) -0.0605(2) 0.59702(18) 0.0577(11) Uani d . 1 . .
H H10A 0.2706 -0.0864 0.5983 0.087 Uiso calc R 1 . .
H H10B 0.5028 -0.0717 0.5513 0.087 Uiso calc R 1 . .
H H10C 0.3742 -0.0149 0.5952 0.087 Uiso calc R 1 . .
S S4A 0.1219(17) -0.1206(5) 0.9641(6) 0.0344(13) Uani d P 0.432(13) A 1
C C11A -0.0889(18) -0.1033(5) 0.8846(7) 0.058(3) Uiso d P 0.432(13) A 1
H H11A -0.1920 -0.1408 0.8739 0.088 Uiso calc PR 0.432(13) A 1
H H11B -0.0009 -0.0932 0.8390 0.088 Uiso calc PR 0.432(13) A 1
H H11C -0.1890 -0.0666 0.8974 0.088 Uiso calc PR 0.432(13) A 1
C C12A 0.3508(16) -0.0662(3) 0.9396(4) 0.0231(19) Uiso d P 0.432(13) A 1
H H12A 0.4946 -0.0726 0.9742 0.035 Uiso calc PR 0.432(13) A 1
H H12B 0.2929 -0.0221 0.9447 0.035 Uiso calc PR 0.432(13) A 1
H H12C 0.3913 -0.0738 0.8864 0.035 Uiso calc PR 0.432(13) A 1
S S4B 0.0685(12) -0.1247(4) 0.9465(4) 0.0275(8) Uani d P 0.568(13) A 2
C C12B 0.2631(15) -0.0585(3) 0.9532(4) 0.0408(18) Uiso d P 0.568(13) A 2
H H12D 0.3652 -0.0613 1.0010 0.061 Uiso calc PR 0.568(13) A 2
H H12E 0.1683 -0.0189 0.9531 0.061 Uiso calc PR 0.568(13) A 2
H H12F 0.3648 -0.0585 0.9092 0.061 Uiso calc PR 0.568(13) A 2
C C11B -0.0441(11) -0.1112(3) 0.8491(4) 0.0373(18) Uiso d P 0.568(13) A 2
H H11D -0.1557 -0.1458 0.8330 0.056 Uiso calc PR 0.568(13) A 2
H H11E 0.0908 -0.1106 0.8154 0.056 Uiso calc PR 0.568(13) A 2
H H11F -0.1288 -0.0700 0.8456 0.056 Uiso calc PR 0.568(13) A 2
H H3 0.716(3) 0.0747(12) 0.8421(16) 0.031(8) Uiso d D 1 . .
H H2 0.552(5) 0.0249(10) 0.8088(13) 0.032(8) Uiso d D 1 . .
H H8 -0.110(4) 0.2296(9) 0.5158(15) 0.029(8) Uiso d D 1 . .

loop_
_atom_site_aniso_label
_atom_site_aniso_U_11
_atom_site_aniso_U_22
_atom_site_aniso_U_33
_atom_site_aniso_U_12
_atom_site_aniso_U_13
_atom_site_aniso_U_23
S1 0.0192(3) 0.0192(3) 0.0183(3) -0.0019(3) -0.0008(2) -0.0012(2)
S2 0.0203(3) 0.0196(3) 0.0173(3) 0.0028(3) 0.0026(2) 0.0030(2)
S3 0.0345(4) 0.0281(4) 0.0365(4) -0.0027(3) 0.0034(3) -0.0094(3)
F3 0.0234(8) 0.0303(9) 0.0310(9) 0.0029(7) -0.0076(7) 0.0019(7)
F2 0.0369(9) 0.0280(9) 0.0314(9) 0.0029(7) -0.0043(7) -0.0111(7)
O3 0.0211(9) 0.0261(10) 0.0246(10) 0.0004(8) 0.0035(8) 0.0072(7)
F1 0.0321(9) 0.0418(10) 0.0367(9) -0.0197(8) -0.0074(7) 0.0067(8)
O4 0.0350(11) 0.0257(10) 0.0160(9) 0.0040(8) 0.0028(8) 0.0001(7)
O6 0.0254(10) 0.0231(10) 0.0365(11) 0.0061(8) -0.0002(8) -0.0009(8)
O1 0.0286(10) 0.0236(10) 0.0266(10) 0.0011(8) -0.0002(8) -0.0065(8)
O2 0.0182(9) 0.0322(11) 0.0274(10) -0.0031(8) 0.0002(8) -0.0016(8)
O5 0.0405(12) 0.0409(13) 0.0332(11) -0.0095(10) 0.0097(9) -0.0107(9)
N1 0.0244(12) 0.0249(12) 0.0222(11) -0.0069(9) -0.0021(9) 0.0078(9)
N2 0.0260(12) 0.0224(12) 0.0198(11) -0.0015(10) -0.0034(9) 0.0014(9)
N3 0.0199(12) 0.0197(12) 0.0261(12) 0.0012(10) -0.0012(10) 0.0012(9)
C2 0.0161(12) 0.0185(13) 0.0210(13) 0.0006(10) -0.0002(10) -0.0013(10)
C6 0.0161(12) 0.0200(13) 0.0198(12) 0.0024(10) 0.0019(10) 0.0010(10)
C3 0.0192(13) 0.0176(13) 0.0166(12) 0.0044(10) 0.0027(10) 0.0023(9)
C4 0.0186(12) 0.0142(12) 0.0215(12) -0.0014(10) 0.0032(10) -0.0010(10)
C8 0.0241(14) 0.0235(14) 0.0230(14) -0.0021(11) -0.0027(11) 0.0007(11)
C7 0.0339(15) 0.0263(15) 0.0191(13) -0.0052(12) 0.0005(11) 0.0034(11)
C5 0.0165(12) 0.0202(13) 0.0166(12) 0.0013(10) 0.0004(10) -0.0016(10)
C1 0.0193(13) 0.0176(13) 0.0249(13) -0.0038(10) 0.0017(10) 0.0016(10)
C9 0.0430(19) 0.046(2) 0.0406(18) -0.0100(15) 0.0059(15) -0.0059(15)
C10 0.0355(19) 0.105(3) 0.0318(18) 0.0104(19) -0.0032(15) -0.0200(19)
S4A 0.036(3) 0.0231(16) 0.045(4) 0.005(2) 0.013(2) 0.003(2)
S4B 0.034(2) 0.0217(13) 0.0277(19) 0.0071(15) 0.0101(13) 0.0032(12)

loop_
_atom_type_symbol
_atom_type_description
_atom_type_scat_dispersion_real
_atom_type_scat_dispersion_imag
_atom_type_scat_source
C C 0.0033 0.0016 'International Tables Vol C Tables 4.2.6.8 and 6.1.1.4'
H H 0.0000 0.0000 'International Tables Vol C Tables 4.2.6.8 and 6.1.1.4'
N N 0.0061 0.0033 'International Tables Vol C Tables 4.2.6.8 and 6.1.1.4'
O O 0.0106 0.0060 'International Tables Vol C Tables 4.2.6.8 and 6.1.1.4'
F F 0.0171 0.0103 'International Tables Vol C Tables 4.2.6.8 and 6.1.1.4'
S S 0.1246 0.1234 'International Tables Vol C Tables 4.2.6.8 and 6.1.1.4'

loop_
_geom_angle_atom_site_label_1
_geom_angle_atom_site_label_2
_geom_angle_atom_site_label_3
_geom_angle
O2 S1 O1 118.53(11)
O2 S1 N2 108.38(11)
O1 S1 N2 107.84(11)
O2 S1 C5 110.04(11)
O1 S1 C5 108.33(11)
N2 S1 C5 102.52(12)
O4 S2 O3 118.94(10)
O4 S2 N3 107.98(12)
O3 S2 N3 105.59(11)
O4 S2 C3 108.71(11)
O3 S2 C3 106.67(11)
N3 S2 C3 108.57(11)
O5 S3 C10 106.85(14)
O5 S3 C9 105.99(13)
C10 S3 C9 97.83(18)
C6 N1 C7 121.9(2)
C6 N1 H7 119.0
C7 N1 H7 119.0
C7 N2 S1 112.16(17)
C7 N2 H8 108.6(18)
S1 N2 H8 110.1(19)
S2 N3 H3 111.4(19)
S2 N3 H2 113(2)
H3 N3 H2 117(3)
C1 C2 C3 120.2(2)
C1 C2 C8 116.2(2)
C3 C2 C8 123.7(2)
N1 C6 C5 122.4(2)
N1 C6 C1 120.4(2)
C5 C6 C1 117.3(2)
C4 C3 C2 118.2(2)
C4 C3 S2 115.61(18)
C2 C3 S2 126.14(19)
C3 C4 C5 121.7(2)
C3 C4 H4 119.2
C5 C4 H4 119.2
F2 C8 F1 106.2(2)
F2 C8 F3 107.3(2)
F1 C8 F3 105.5(2)
F2 C8 C2 112.3(2)
F1 C8 C2 112.3(2)
F3 C8 C2 112.8(2)
N1 C7 N2 111.6(2)
N1 C7 H6 109.3
N2 C7 H6 109.3
N1 C7 H5 109.3
N2 C7 H5 109.3
H6 C7 H5 108.0
C4 C5 C6 120.8(2)
C4 C5 S1 119.82(19)
C6 C5 S1 119.39(18)
C2 C1 C6 121.8(2)
C2 C1 H1 119.1
C6 C1 H1 119.1
S3 C9 H9A 109.5
S3 C9 H9B 109.5
H9A C9 H9B 109.5
S3 C9 H9C 109.5
H9A C9 H9C 109.5
H9B C9 H9C 109.5
S3 C10 H10A 109.5
S3 C10 H10B 109.5
H10A C10 H10B 109.5
S3 C10 H10C 109.5
H10A C10 H10C 109.5
H10B C10 H10C 109.5
O6 S4A C12A 103.6(6)
O6 S4A C11A 103.3(5)
C12A S4A C11A 97.5(6)
O6 S4B C12B 108.0(4)
O6 S4B C11B 105.4(4)
C12B S4B C11B 96.7(5)
S4B C12B H12D 109.5
S4B C12B H12E 109.5
H12D C12B H12E 109.5
S4B C12B H12F 109.5
H12D C12B H12F 109.5
H12E C12B H12F 109.5
S4B C11B H11D 109.5
S4B C11B H11E 109.5
H11D C11B H11E 109.5
S4B C11B H11F 109.5
H11D C11B H11F 109.5
H11E C11B H11F 109.5

loop_
_geom_bond_atom_site_label_1
_geom_bond_atom_site_label_2
_geom_bond_distance
S1 O2 1.4278(17)
S1 O1 1.4310(18)
S1 N2 1.627(2)
S1 C5 1.751(2)
S2 O4 1.4258(18)
S2 O3 1.4361(18)
S2 N3 1.609(2)
S2 C3 1.779(2)
S3 O5 1.5023(19)
S3 C10 1.748(3)
S3 C9 1.768(3)
F3 C8 1.341(3)
F2 C8 1.336(3)
F1 C8 1.340(3)
O6 S4A 1.492(10)
O6 S4B 1.510(8)
N1 C6 1.364(3)
N1 C7 1.445(3)
N1 H7 0.8800
N2 C7 1.457(3)
N2 H8 0.871(10)
N3 H3 0.869(10)
N3 H2 0.866(10)
C2 C1 1.374(3)
C2 C3 1.415(3)
C2 C8 1.508(3)
C6 C5 1.404(3)
C6 C1 1.406(3)
C3 C4 1.378(3)
C4 C5 1.385(3)
C4 H4 0.9500
C7 H6 0.9900
C7 H5 0.9900
C1 H1 0.9500
C9 H9A 0.9800
C9 H9B 0.9800
C9 H9C 0.9800
C10 H10A 0.9800
C10 H10B 0.9800
C10 H10C 0.9800
S4A C12A 1.776(12)
S4A C11A 1.795(11)
C11A H11A 0.9800
C11A H11B 0.9800
C11A H11C 0.9800
C12A H12A 0.9800
C12A H12B 0.9800
C12A H12C 0.9800
S4B C12B 1.751(9)
S4B C11B 1.794(8)
C12B H12D 0.9800
C12B H12E 0.9800
C12B H12F 0.9800
C11B H11D 0.9800
C11B H11E 0.9800
C11B H11F 0.9800

loop_
_geom_hbond_atom_site_label_D
_geom_hbond_atom_site_label_H
_geom_hbond_atom_site_label_A
_geom_hbond_site_symmetry_A
_geom_hbond_distance_DH
_geom_hbond_distance_HA
_geom_hbond_distance_DA
_geom_hbond_angle_DHA
_geom_hbond_publ_flag
N3 H2 O5 . 0.87(2) 1.98(2) 2.837(3) 170(2) yes
N3 H3 O3 1_655 0.869(19) 2.383(17) 3.158(3) 149(2) yes
N1 H7 O6 2_656 0.8800 2.1200 2.836(3) 139.00 yes
N2 H8 O6 2_556 0.87(2) 2.03(2) 2.880(3) 166(2) yes
